data_4505102
loop_
_publ_author_name
'Cui, Guang-Hua'
'Li, Jian-Rong'
'Tian, Jin-Lei'
'Bu, Xian-He'
'Batten, Stuart R.'

_publ_section_title
;
 Multidimensional Metal&#x2212;Organic Frameworks Constructed from
 Flexible Bis(imidazole) Ligands
;
_journal_issue 5
_journal_name_full 'Crystal Growth &amp; Design'
_journal_page_first 1775
_journal_paper_doi 10.1021/cg050039l
_journal_volume 5
_journal_year 2005
_chemical_formula_sum 'C20 H28 Cl2 N8 O8 Zn'
_chemical_formula_weight 644.77
_chemical_name_systematic
; 
 ? 
;
_space_group_IT_number 142
_symmetry_cell_setting tetragonal
_symmetry_space_group_name_Hall '-I 4bd 2c'
_symmetry_space_group_name_H-M 'I 41/a c d :2'
_atom_sites_solution_hydrogens geom
_atom_sites_solution_primary direct
_atom_sites_solution_secondary difmap
_audit_creation_method SHELXL-97
_cell_angle_alpha 90.00
_cell_angle_beta 90.00
_cell_angle_gamma 90.00
_cell_formula_units_Z 8
_cell_length_a 15.9751(10)
_cell_length_b 15.9751(10)
_cell_length_c 21.701(3)
_cell_measurement_reflns_used 5455
_cell_measurement_temperature 298(2)
_cell_measurement_theta_max 25.13
_cell_measurement_theta_min 2.65
_cell_volume 5538.2(9)
_computing_cell_refinement 'Bruker SMART'
_computing_data_collection 'Bruker SMART'
_computing_data_reduction 'Bruker SAINT'
_computing_molecular_graphics 'Bruker SHELXTL'
_computing_publication_material 'Bruker SHELXTL'
_computing_structure_refinement 'SHELXL-97 (Sheldrick, 1997)'
_computing_structure_solution 'SHELXS-97 (Sheldrick, 1990)'
_diffrn_ambient_temperature 298(2)
_diffrn_measured_fraction_theta_full 0.985
_diffrn_measured_fraction_theta_max 0.985
_diffrn_measurement_device_type 'Bruker Smart CCD area detector'
_diffrn_measurement_method 'phi and omega scans'
_diffrn_radiation_monochromator graphite
_diffrn_radiation_source 'fine-focus sealed tube'
_diffrn_radiation_type MoK\a
_diffrn_radiation_wavelength 0.71073
_diffrn_reflns_av_R_equivalents 0.0400
_diffrn_reflns_av_sigmaI/netI 0.0215
_diffrn_reflns_limit_h_max 13
_diffrn_reflns_limit_h_min -19
_diffrn_reflns_limit_k_max 19
_diffrn_reflns_limit_k_min -17
_diffrn_reflns_limit_l_max 26
_diffrn_reflns_limit_l_min -25
_diffrn_reflns_number 13387
_diffrn_reflns_theta_full 25.49
_diffrn_reflns_theta_max 25.49
_diffrn_reflns_theta_min 2.55
_diffrn_standards_decay_% 0
_diffrn_standards_interval_count 0
_diffrn_standards_interval_time 0
_diffrn_standards_number 0
_exptl_absorpt_coefficient_mu 1.138
_exptl_absorpt_correction_T_max 0.8755
_exptl_absorpt_correction_T_min 0.8043
_exptl_absorpt_correction_type multi-scan
_exptl_absorpt_process_details SADABS
_exptl_crystal_colour colourless
_exptl_crystal_density_diffrn 1.547
_exptl_crystal_density_meas ?
_exptl_crystal_density_method 'not measured'
_exptl_crystal_description block
_exptl_crystal_F_000 2656
_exptl_crystal_size_max 0.20
_exptl_crystal_size_mid 0.14
_exptl_crystal_size_min 0.12
_refine_diff_density_max 0.975
_refine_diff_density_min -0.536
_refine_diff_density_rms 0.129
_refine_ls_extinction_method none
_refine_ls_goodness_of_fit_ref 1.133
_refine_ls_hydrogen_treatment constr
_refine_ls_matrix_type full
_refine_ls_number_parameters 89
_refine_ls_number_reflns 1273
_refine_ls_number_restraints 7
_refine_ls_restrained_S_all 1.141
_refine_ls_R_factor_all 0.0944
_refine_ls_R_factor_gt 0.0797
_refine_ls_shift/su_max 0.000
_refine_ls_shift/su_mean 0.000
_refine_ls_structure_factor_coef Fsqd
_refine_ls_weighting_details 'calc w=1/[\s^2^(Fo^2^)+(0.1681P)^2^+10.2692P] where P=(Fo^2^+2Fc^2^)/3'
_refine_ls_weighting_scheme calc
_refine_ls_wR_factor_gt 0.2407
_refine_ls_wR_factor_ref 0.2593
_reflns_number_gt 974
_reflns_number_total 1273
_reflns_threshold_expression I>2sigma(I)
_cod_data_source_file cg050039lsi20050131_094104.cif
_cod_data_source_block 8
_cod_depositor_comments
;
The following automatic conversions were performed:

'_symmetry_cell_setting' value 'Tetragonal' changed to 'tetragonal'
according to /home/saulius/struct/CIF-dictionaries/cif_core.dic
dictionary named 'cif_core.dic' version 2.4.1 from
2010-06-29.

'_exptl_absorpt_correction_type' value 'Multi-scan'
changed to 'multi-scan' according to
/home/saulius/struct/CIF-dictionaries/cif_core.dic dictionary named
'cif_core.dic' version 2.4.1 from 2010-06-29.

Automatic conversion script
Id: cif_fix_values 1715 2011-07-08 13:25:40Z adriana 

The following automatic conversions were performed:

'_exptl_crystal_density_meas' value 'none' was changed to '?' - the
value is perceived as not measured.

Automatic conversion script
Id: cif_fix_values 3008 2015-01-20 13:52:24Z robertas 
;
_cod_original_cell_volume 5538.3(8)
_cod_original_sg_symbol_H-M I4(1)/acd
_cod_database_code 4505102

loop_
_symmetry_equiv_pos_as_xyz
'x, y, z'
'-x+1/2, -y, z+1/2'
'-y+1/4, x+3/4, z+1/4'
'y+1/4, -x+1/4, z+3/4'
'-x+1/2, y, -z'
'x, -y, -z+1/2'
'y+1/4, x+3/4, -z+3/4'
'-y+1/4, -x+1/4, -z+1/4'
'x+1/2, y+1/2, z+1/2'
'-x+1, -y+1/2, z+1'
'-y+3/4, x+5/4, z+3/4'
'y+3/4, -x+3/4, z+5/4'
'-x+1, y+1/2, -z+1/2'
'x+1/2, -y+1/2, -z+1'
'y+3/4, x+5/4, -z+5/4'
'-y+3/4, -x+3/4, -z+3/4'
'-x, -y, -z'
'x-1/2, y, -z-1/2'
'y-1/4, -x-3/4, -z-1/4'
'-y-1/4, x-1/4, -z-3/4'
'x-1/2, -y, z'
'-x, y, z-1/2'
'-y-1/4, -x-3/4, z-3/4'
'y-1/4, x-1/4, z-1/4'
'-x+1/2, -y+1/2, -z+1/2'
'x, y+1/2, -z'
'y+1/4, -x-1/4, -z+1/4'
'-y+1/4, x+1/4, -z-1/4'
'x, -y+1/2, z+1/2'
'-x+1/2, y+1/2, z'
'-y+1/4, -x-1/4, z-1/4'
'y+1/4, x+1/4, z+1/4'

loop_
_atom_site_label
_atom_site_type_symbol
_atom_site_fract_x
_atom_site_fract_y
_atom_site_fract_z
_atom_site_U_iso_or_equiv
_atom_site_adp_type
_atom_site_occupancy
_atom_site_symmetry_multiplicity
_atom_site_calc_flag
_atom_site_refinement_flags
Zn1 Zn 0.5000 0.2500 0.1250 0.0476(6) Uani 1 4 d S
Cl1 Cl 0.7500 0.33844(16) 0.0000 0.0832(8) Uani 1 2 d S
N1 N 0.4609(2) 0.3404(2) 0.06778(16) 0.0470(10) Uani 1 1 d .
N2 N 0.4435(3) 0.4129(2) -0.01607(17) 0.0549(12) Uani 1 1 d .
C1 C 0.4904(3) 0.3552(3) 0.0125(2) 0.0475(11) Uani 1 1 d .
H1A H 0.5372 0.3294 -0.0045 0.057 Uiso 1 1 calc R
C2 C 0.3933(3) 0.3921(4) 0.0748(3) 0.0585(13) Uani 1 1 d .
H2A H 0.3603 0.3965 0.1099 0.070 Uiso 1 1 calc R
C3 C 0.3825(4) 0.4353(3) 0.0222(3) 0.0671(16) Uani 1 1 d .
H3A H 0.3402 0.4738 0.0141 0.081 Uiso 1 1 calc R
C4 C 0.4568(5) 0.4409(4) -0.0810(3) 0.083(2) Uani 1 1 d D
H4A H 0.4450 0.5003 -0.0840 0.100 Uiso 1 1 calc R
H4B H 0.5149 0.4323 -0.0921 0.100 Uiso 1 1 calc R
C5 C 0.4044(13) 0.3964(11) -0.1233(4) 0.236(12) Uani 1 1 d DU
H5A H 0.3776 0.4423 -0.1449 0.283 Uiso 1 1 calc R
H5B H 0.4455 0.3752 -0.1523 0.283 Uiso 1 1 calc R
O1 O 0.7545(18) 0.3897(11) 0.0443(5) 0.404(16) Uani 1 1 d .
O2 O 0.6919(6) 0.2864(9) 0.0274(7) 0.232(5) Uani 1 1 d .

loop_
_atom_site_aniso_label
_atom_site_aniso_U_11
_atom_site_aniso_U_22
_atom_site_aniso_U_33
_atom_site_aniso_U_23
_atom_site_aniso_U_13
_atom_site_aniso_U_12
Zn1 0.0555(7) 0.0555(7) 0.0318(8) 0.000 0.000 0.000
Cl1 0.0797(15) 0.0760(15) 0.0938(18) 0.000 0.0223(12) 0.000
N1 0.049(2) 0.051(2) 0.040(2) -0.0014(16) -0.0052(16) -0.0018(18)
N2 0.073(3) 0.050(2) 0.042(2) 0.0075(17) -0.019(2) -0.018(2)
C1 0.055(3) 0.050(3) 0.038(2) 0.0002(19) -0.0029(18) -0.0082(19)
C2 0.050(3) 0.067(3) 0.058(3) -0.005(2) -0.001(2) -0.005(2)
C3 0.065(3) 0.053(3) 0.083(4) -0.001(3) -0.026(3) -0.004(2)
C4 0.123(6) 0.076(4) 0.051(3) 0.023(3) -0.030(3) -0.057(4)
C5 0.40(2) 0.257(16) 0.054(4) 0.055(6) -0.076(8) -0.268(18)
O1 0.77(4) 0.324(18) 0.116(6) -0.061(9) 0.130(14) -0.36(2)
O2 0.117(7) 0.222(11) 0.357(16) -0.024(12) 0.065(8) -0.052(7)

loop_
_atom_type_symbol
_atom_type_description
_atom_type_scat_dispersion_real
_atom_type_scat_dispersion_imag
_atom_type_scat_source
C C 0.0033 0.0016 'International Tables Vol C Tables 4.2.6.8 and 6.1.1.4'
H H 0.0000 0.0000 'International Tables Vol C Tables 4.2.6.8 and 6.1.1.4'
N N 0.0061 0.0033 'International Tables Vol C Tables 4.2.6.8 and 6.1.1.4'
O O 0.0106 0.0060 'International Tables Vol C Tables 4.2.6.8 and 6.1.1.4'
Cl Cl 0.1484 0.1585 'International Tables Vol C Tables 4.2.6.8 and 6.1.1.4'
Zn Zn 0.2839 1.4301 'International Tables Vol C Tables 4.2.6.8 and 6.1.1.4'

loop_
_geom_angle_atom_site_label_1
_geom_angle_atom_site_label_2
_geom_angle_atom_site_label_3
_geom_angle
_geom_angle_site_symmetry_1
_geom_angle_site_symmetry_3
N1 Zn1 N1 112.56(11) 27_565 10_554
N1 Zn1 N1 112.56(11) 27_565 .
N1 Zn1 N1 103.5(2) 10_554 .
N1 Zn1 N1 103.5(2) 27_565 20_656
N1 Zn1 N1 112.56(11) 10_554 20_656
N1 Zn1 N1 112.56(11) . 20_656
O1 Cl1 O1 99.3(16) . 5_655
O1 Cl1 O2 132.8(16) . 5_655
O1 Cl1 O2 95.8(9) 5_655 5_655
O1 Cl1 O2 95.8(9) . .
O1 Cl1 O2 132.8(16) 5_655 .
O2 Cl1 O2 106.0(12) 5_655 .
C1 N1 C2 106.0(4) . .
C1 N1 Zn1 125.8(3) . .
C2 N1 Zn1 127.8(3) . .
C3 N2 C1 107.9(4) . .
C3 N2 C4 127.8(5) . .
C1 N2 C4 124.3(6) . .
N1 C1 N2 110.3(4) . .
N1 C1 H1A 124.9 . .
N2 C1 H1A 124.9 . .
C3 C2 N1 108.5(5) . .
C3 C2 H2A 125.8 . .
N1 C2 H2A 125.8 . .
N2 C3 C2 107.3(5) . .
N2 C3 H3A 126.4 . .
C2 C3 H3A 126.4 . .
C5 C4 N2 111.9(5) . .
C5 C4 H4A 109.2 . .
N2 C4 H4A 109.2 . .
C5 C4 H4B 109.2 . .
N2 C4 H4B 109.2 . .
H4A C4 H4B 107.9 . .
C5 C5 C4 143.4(11) 16_554 .
C5 C5 H5A 101.1 16_554 .
C4 C5 H5A 101.1 . .
C5 C5 H5B 101.1 16_554 .
C4 C5 H5B 101.1 . .
H5A C5 H5B 104.5 . .

loop_
_geom_bond_atom_site_label_1
_geom_bond_atom_site_label_2
_geom_bond_distance
_geom_bond_site_symmetry_2
Zn1 N1 2.005(4) 27_565
Zn1 N1 2.005(4) 10_554
Zn1 N1 2.005(4) .
Zn1 N1 2.005(4) 20_656
Cl1 O1 1.265(12) .
Cl1 O1 1.265(12) 5_655
Cl1 O2 1.380(10) 5_655
Cl1 O2 1.380(10) .
N1 C1 1.311(6) .
N1 C2 1.368(7) .
N2 C3 1.329(8) .
N2 C1 1.339(6) .
N2 C4 1.493(6) .
C1 H1A 0.9300 .
C2 C3 1.345(8) .
C2 H2A 0.9300 .
C3 H3A 0.9300 .
C4 C5 1.432(7) .
C4 H4A 0.9700 .
C4 H4B 0.9700 .
C5 C5 1.148(15) 16_554
C5 H5A 0.9700 .
C5 H5B 0.9700 .

loop_
_geom_torsion_atom_site_label_1
_geom_torsion_atom_site_label_2
_geom_torsion_atom_site_label_3
_geom_torsion_atom_site_label_4
_geom_torsion
_geom_torsion_site_symmetry_1
_geom_torsion_site_symmetry_4
N1 Zn1 N1 C1 92.1(3) 27_565 .
N1 Zn1 N1 C1 -29.7(3) 10_554 .
N1 Zn1 N1 C1 -151.5(3) 20_656 .
N1 Zn1 N1 C2 -96.1(5) 27_565 .
N1 Zn1 N1 C2 142.1(4) 10_554 .
N1 Zn1 N1 C2 20.4(4) 20_656 .
C2 N1 C1 N2 -1.1(5) . .
Zn1 N1 C1 N2 172.2(3) . .
C3 N2 C1 N1 0.0(5) . .
C4 N2 C1 N1 -176.5(4) . .
C1 N1 C2 C3 1.7(6) . .
Zn1 N1 C2 C3 -171.4(3) . .
C1 N2 C3 C2 1.1(5) . .
C4 N2 C3 C2 177.4(4) . .
N1 C2 C3 N2 -1.7(6) . .
C3 N2 C4 C5 -80.4(13) . .
C1 N2 C4 C5 95.4(12) . .
N2 C4 C5 C5 1(2) . 16_554
